data_7701123
loop_
_publ_author_name
'Tang, Yongxing'
'Ma, Jinchao'
'Imler, Gregory H.'
'Parrish, Damon A.'
'Shreeve, Jean'ne M.'

_publ_section_title
;
 Versatile functionalization of 3,5-diamino-4-nitropyrazole for promising
 insensitive energetic compounds.
;
_journal_issue 38
_journal_name_full 'Dalton transactions (Cambridge, England : 2003)'
_journal_page_first 14490
_journal_page_last 14496
_journal_paper_doi 10.1039/c9dt03138c
_journal_volume 48
_journal_year 2019
_chemical_formula_moiety 'C4 H8 N7 O2, Cl, 2(H2 O)'
_chemical_formula_sum 'C4 H12 Cl N7 O4'
_chemical_formula_weight 257.66
_space_group_crystal_system monoclinic
_space_group_IT_number 14
_space_group_name_Hall '-P 2ybc'
_space_group_name_H-M_alt 'P 1 21/c 1'
_symmetry_space_group_name_Hall '-P 2ybc'
_symmetry_space_group_name_H-M 'P 1 21/c 1'
_atom_sites_solution_hydrogens mixed
_atom_sites_solution_primary 'intrinsic phasing'
_audit_creation_method SHELXL-2014/7
_audit_update_record
;
2019-06-24 deposited with the CCDC.    2019-09-11 downloaded from the CCDC.
;
_cell_angle_alpha 90
_cell_angle_beta 96.241(2)
_cell_angle_gamma 90
_cell_formula_units_Z 4
_cell_length_a 8.5265(6)
_cell_length_b 6.9696(5)
_cell_length_c 18.0794(13)
_cell_measurement_reflns_used 1938
_cell_measurement_temperature 296(2)
_cell_measurement_theta_max 23.95
_cell_measurement_theta_min 2.27
_cell_volume 1068.02(13)
_computing_cell_refinement 'Bruker APEX3 v2015.5-2 (Bruker, 2015)'
_computing_data_collection 'Bruker APEX3 v2015.5-2 (Bruker, 2015)'
_computing_data_reduction
;
Bruker SAINT v8.34A (Bruker, 2013), Bruker XPREP v2014/2 (Bruker, 2014)
;
_computing_molecular_graphics 'Bruker SHELXTL v2014/7 (Bruker, 2014)'
_computing_publication_material 'Bruker SHELXTL v2014/7 (Bruker, 2014)'
_computing_structure_refinement 'SHELXL-2014/7 (Sheldrick, 2014)'
_computing_structure_solution 'Bruker SHELXTL v2014/7 (Bruker, 2014)'
_diffrn_ambient_temperature 296(2)
_diffrn_measured_fraction_theta_full 1.000
_diffrn_measured_fraction_theta_max 0.972
_diffrn_measurement_device_type 'Bruker SMART APEX II CCD'
_diffrn_measurement_method '\w scans'
_diffrn_radiation_monochromator graphite
_diffrn_radiation_source 'fine focus sealed tube'
_diffrn_radiation_type MoK\a
_diffrn_radiation_wavelength 0.71073
_diffrn_reflns_av_R_equivalents 0.0531
_diffrn_reflns_av_unetI/netI 0.0554
_diffrn_reflns_Laue_measured_fraction_full 1.000
_diffrn_reflns_Laue_measured_fraction_max 0.972
_diffrn_reflns_limit_h_max 11
_diffrn_reflns_limit_h_min -9
_diffrn_reflns_limit_k_max 9
_diffrn_reflns_limit_k_min -9
_diffrn_reflns_limit_l_max 24
_diffrn_reflns_limit_l_min -24
_diffrn_reflns_number 11746
_diffrn_reflns_point_group_measured_fraction_full 1.000
_diffrn_reflns_point_group_measured_fraction_max 0.972
_diffrn_reflns_theta_full 25.242
_diffrn_reflns_theta_max 30.073
_diffrn_reflns_theta_min 2.266
_exptl_absorpt_coefficient_mu 0.374
_exptl_absorpt_correction_T_max 0.7460
_exptl_absorpt_correction_T_min 0.6917
_exptl_absorpt_correction_type multi-scan
_exptl_absorpt_process_details 'SADABS v2014/5 (Bruker, 2008)'
_exptl_crystal_colour 'clear yellow'
_exptl_crystal_density_diffrn 1.602
_exptl_crystal_description needle
_exptl_crystal_F_000 536
_exptl_crystal_size_max 0.226
_exptl_crystal_size_mid 0.036
_exptl_crystal_size_min 0.036
_refine_diff_density_max 0.309
_refine_diff_density_min -0.407
_refine_diff_density_rms 0.058
_refine_ls_extinction_method none
_refine_ls_goodness_of_fit_ref 0.993
_refine_ls_hydrogen_treatment mixed
_refine_ls_matrix_type full
_refine_ls_number_parameters 161
_refine_ls_number_reflns 3034
_refine_ls_number_restraints 6
_refine_ls_restrained_S_all 0.992
_refine_ls_R_factor_all 0.0986
_refine_ls_R_factor_gt 0.0438
_refine_ls_shift/su_max 0.000
_refine_ls_shift/su_mean 0.000
_refine_ls_structure_factor_coef Fsqd
_refine_ls_weighting_details 'w=1/[\s^2^(Fo^2^)+(0.0524P)^2^+0.1426P] where P=(Fo^2^+2Fc^2^)/3'
_refine_ls_weighting_scheme calc
_refine_ls_wR_factor_gt 0.0958
_refine_ls_wR_factor_ref 0.1136
_reflns_Friedel_coverage 0.000
_reflns_number_gt 1804
_reflns_number_total 3034
_reflns_threshold_expression 'I > 2\s(I)'
_cod_data_source_file c9dt03138c2.cif
_cod_data_source_block shrv736
_cod_depositor_comments 'Adding full bibliography for 7701122--7701124.cif.'
_cod_database_code 7701123
_shelx_shelxl_version_number 2014/7
_shelx_space_group_comment
;
The symmetry employed for this shelxl refinement is uniquely defined
by the following loop, which should always be used as a source of
symmetry information in preference to the above space-group names.
They are only intended as comments.
;
_shelx_estimated_absorpt_t_min 0.920
_shelx_estimated_absorpt_t_max 0.987

loop_
_space_group_symop_operation_xyz
'x, y, z'
'-x, y+1/2, -z+1/2'
'-x, -y, -z'
'x, -y-1/2, z-1/2'

loop_
_atom_site_label
_atom_site_type_symbol
_atom_site_fract_x
_atom_site_fract_y
_atom_site_fract_z
_atom_site_U_iso_or_equiv
_atom_site_adp_type
_atom_site_occupancy
_atom_site_site_symmetry_order
_atom_site_calc_flag
_atom_site_refinement_flags_posn
_atom_site_refinement_flags_adp
O1 O 0.37784(19) 0.7190(3) 0.60686(8) 0.0450(4) Uani 1 1 d . .
O2 O 0.62128(19) 0.8182(3) 0.61644(8) 0.0505(5) Uani 1 1 d . .
N3 N 0.4991(2) 0.7639(3) 0.57827(9) 0.0308(4) Uani 1 1 d . .
C4 C 0.4984(2) 0.7550(3) 0.50174(10) 0.0238(4) Uani 1 1 d . .
C5 C 0.3713(2) 0.6922(3) 0.45217(9) 0.0228(4) Uani 1 1 d . .
N6 N 0.2327(2) 0.6251(2) 0.46564(9) 0.0304(4) Uani 1 1 d . .
H6A H 0.1661 0.5870 0.4295 0.036 Uiso 1 1 calc R U
H6B H 0.2088 0.6193 0.5106 0.036 Uiso 1 1 calc R U
N7 N 0.42698(19) 0.7105(2) 0.38342(8) 0.0287(4) Uani 1 1 d . .
C8 C 0.3573(3) 0.6586(3) 0.31365(10) 0.0294(4) Uani 1 1 d . .
N9 N 0.2025(2) 0.6549(3) 0.30150(9) 0.0399(5) Uani 1 1 d . .
H9A H 0.1573 0.6235 0.2584 0.048 Uiso 1 1 calc R U
H9B H 0.1465 0.6840 0.3367 0.048 Uiso 1 1 calc R U
N10 N 0.4500(2) 0.6167(3) 0.26358(9) 0.0432(5) Uani 1 1 d . .
H10A H 0.4109 0.5843 0.2195 0.052 Uiso 1 1 calc R U
H10B H 0.5507 0.6214 0.2745 0.052 Uiso 1 1 calc R U
N11 N 0.5843(2) 0.7772(3) 0.38809(9) 0.0334(4) Uani 1 1 d . .
C12 C 0.6251(2) 0.8042(3) 0.45966(10) 0.0268(4) Uani 1 1 d . .
N13 N 0.7676(2) 0.8703(3) 0.48605(10) 0.0377(5) Uani 1 1 d . .
H13A H 0.8361 0.8966 0.4559 0.045 Uiso 1 1 calc R U
H13B H 0.7908 0.8865 0.5331 0.045 Uiso 1 1 calc R U
Cl14 Cl 0.98609(7) 0.99492(8) 0.35188(3) 0.03741(16) Uani 1 1 d . .
O15 O 0.9549(2) 0.4353(3) 0.40160(9) 0.0470(4) Uani 1 1 d D .
H15A H 0.902(3) 0.484(3) 0.3655(10) 0.049(8) Uiso 1 1 d D .
H15B H 0.965(4) 0.3232(19) 0.3873(15) 0.079(11) Uiso 1 1 d D .
O16 O 0.7892(2) 0.6201(3) 0.27592(10) 0.0506(5) Uani 1 1 d D .
H16A H 0.810(5) 0.728(3) 0.2921(19) 0.120(16) Uiso 1 1 d D .
H16B H 0.831(4) 0.618(5) 0.2369(11) 0.095(12) Uiso 1 1 d D .

loop_
_atom_site_aniso_label
_atom_site_aniso_U_11
_atom_site_aniso_U_22
_atom_site_aniso_U_33
_atom_site_aniso_U_23
_atom_site_aniso_U_13
_atom_site_aniso_U_12
O1 0.0400(9) 0.0712(12) 0.0249(7) 0.0003(7) 0.0091(7) -0.0170(9)
O2 0.0369(10) 0.0873(13) 0.0253(7) -0.0077(8) -0.0058(7) -0.0176(9)
N3 0.0302(10) 0.0402(10) 0.0214(7) -0.0003(7) 0.0001(7) -0.0045(8)
C4 0.0232(9) 0.0269(9) 0.0208(8) -0.0015(8) 0.0004(7) -0.0009(9)
C5 0.0242(10) 0.0236(9) 0.0206(9) 0.0003(7) 0.0029(7) 0.0019(8)
N6 0.0276(9) 0.0403(10) 0.0232(8) -0.0017(7) 0.0027(7) -0.0082(8)
N7 0.0254(9) 0.0389(10) 0.0217(8) -0.0041(7) 0.0016(6) -0.0056(8)
C8 0.0337(12) 0.0317(11) 0.0221(9) -0.0008(8) 0.0003(8) 0.0004(9)
N9 0.0313(11) 0.0603(13) 0.0268(9) -0.0090(8) -0.0036(7) -0.0010(9)
N10 0.0349(11) 0.0718(14) 0.0229(8) -0.0090(9) 0.0030(7) 0.0036(10)
N11 0.0252(9) 0.0481(11) 0.0273(8) -0.0047(8) 0.0044(7) -0.0066(8)
C12 0.0244(11) 0.0295(10) 0.0263(9) -0.0016(8) 0.0023(8) 0.0018(8)
N13 0.0250(10) 0.0582(12) 0.0297(9) -0.0046(8) 0.0028(7) -0.0125(9)
Cl14 0.0357(3) 0.0458(3) 0.0310(2) 0.0017(2) 0.0047(2) 0.0005(3)
O15 0.0460(11) 0.0482(11) 0.0449(10) -0.0002(8) -0.0047(8) -0.0087(9)
O16 0.0447(11) 0.0723(14) 0.0355(9) -0.0099(9) 0.0082(8) 0.0041(10)

loop_
_atom_type_symbol
_atom_type_description
_atom_type_scat_dispersion_real
_atom_type_scat_dispersion_imag
_atom_type_scat_source
C C 0.0033 0.0016 'International Tables Vol C Tables 4.2.6.8 and 6.1.1.4'
H H 0.0000 0.0000 'International Tables Vol C Tables 4.2.6.8 and 6.1.1.4'
N N 0.0061 0.0033 'International Tables Vol C Tables 4.2.6.8 and 6.1.1.4'
O O 0.0106 0.0060 'International Tables Vol C Tables 4.2.6.8 and 6.1.1.4'
Cl Cl 0.1484 0.1585 'International Tables Vol C Tables 4.2.6.8 and 6.1.1.4'

loop_
_geom_angle_atom_site_label_1
_geom_angle_atom_site_label_2
_geom_angle_atom_site_label_3
_geom_angle
O2 N3 O1 121.94(16)
O2 N3 C4 118.68(17)
O1 N3 C4 119.38(16)
N3 C4 C5 124.94(17)
N3 C4 C12 126.89(17)
C5 C4 C12 108.16(16)
N6 C5 N7 126.91(17)
N6 C5 C4 129.81(17)
N7 C5 C4 103.25(16)
C5 N6 H6A 120.0
C5 N6 H6B 120.0
H6A N6 H6B 120.0
C8 N7 C5 129.78(17)
C8 N7 N11 116.84(16)
C5 N7 N11 113.11(15)
N10 C8 N9 123.77(18)
N10 C8 N7 117.43(19)
N9 C8 N7 118.80(18)
C8 N9 H9A 120.0
C8 N9 H9B 120.0
H9A N9 H9B 120.0
C8 N10 H10A 120.0
C8 N10 H10B 120.0
H10A N10 H10B 120.0
C12 N11 N7 104.69(15)
N11 C12 N13 122.19(18)
N11 C12 C4 110.76(17)
N13 C12 C4 127.05(17)
C12 N13 H13A 120.0
C12 N13 H13B 120.0
H13A N13 H13B 120.0
H15A O15 H15B 102.1(19)
H16A O16 H16B 103(2)

loop_
_geom_bond_atom_site_label_1
_geom_bond_atom_site_label_2
_geom_bond_distance
O1 N3 1.245(2)
O2 N3 1.245(2)
N3 C4 1.384(2)
C4 C5 1.399(3)
C4 C12 1.429(3)
C5 N6 1.318(2)
C5 N7 1.384(2)
N6 H6A 0.8600
N6 H6B 0.8600
N7 C8 1.383(2)
N7 N11 1.414(2)
C8 N10 1.298(3)
C8 N9 1.314(3)
N9 H9A 0.8600
N9 H9B 0.8600
N10 H10A 0.8600
N10 H10B 0.8600
N11 C12 1.316(2)
C12 N13 1.338(3)
N13 H13A 0.8600
N13 H13B 0.8600
O15 H15A 0.824(9)
O15 H15B 0.830(10)
O16 H16A 0.822(10)
O16 H16B 0.823(10)

loop_
_geom_hbond_atom_site_label_D
_geom_hbond_atom_site_label_H
_geom_hbond_atom_site_label_A
_geom_hbond_distance_DH
_geom_hbond_distance_HA
_geom_hbond_distance_DA
_geom_hbond_angle_DHA
_geom_hbond_site_symmetry_A
N6 H6A N9 0.86 2.41 2.958(2) 121.7 .
N6 H6A O15 0.86 2.10 2.846(2) 144.6 1_455
N6 H6B O1 0.86 2.25 2.791(2) 121.4 .
N6 H6B O15 0.86 2.26 3.055(2) 154.2 3_666
N9 H9A Cl14 0.86 2.40 3.2482(17) 171.0 2_645
N9 H9B N6 0.86 2.40 2.958(2) 122.8 .
N9 H9B Cl14 0.86 2.59 3.196(2) 128.1 1_455
N10 H10A O1 0.86 2.45 3.056(2) 128.5 4_575
N10 H10B O16 0.86 2.03 2.876(3) 167.3 .
N13 H13A Cl14 0.86 2.48 3.3303(18) 168.3 .
N13 H13B O2 0.86 2.25 2.808(2) 122.7 .
N13 H13B Cl14 0.86 2.79 3.5412(18) 147.3 3_776
O15 H15A O16 0.824(9) 2.027(10) 2.850(3) 175(3) .
O15 H15B Cl14 0.830(10) 2.388(10) 3.217(2) 177(3) 1_545
O16 H16A Cl14 0.822(10) 2.55(2) 3.321(2) 156(4) .
O16 H16B Cl14 0.823(10) 2.510(17) 3.2762(18) 155(3) 2_745

loop_
_geom_torsion_atom_site_label_1
_geom_torsion_atom_site_label_2
_geom_torsion_atom_site_label_3
_geom_torsion_atom_site_label_4
_geom_torsion
O2 N3 C4 C5 178.26(19)
O1 N3 C4 C5 -2.3(3)
O2 N3 C4 C12 -0.7(3)
O1 N3 C4 C12 178.79(19)
N3 C4 C5 N6 -2.3(3)
C12 C4 C5 N6 176.85(19)
N3 C4 C5 N7 179.76(18)
C12 C4 C5 N7 -1.1(2)
N6 C5 N7 C8 -2.7(3)
C4 C5 N7 C8 175.38(19)
N6 C5 N7 N11 -176.53(18)
C4 C5 N7 N11 1.5(2)
C5 N7 C8 N10 -152.5(2)
N11 N7 C8 N10 21.1(3)
C5 N7 C8 N9 27.8(3)
N11 N7 C8 N9 -158.58(19)
C8 N7 N11 C12 -176.03(17)
C5 N7 N11 C12 -1.3(2)
N7 N11 C12 N13 -179.14(18)
N7 N11 C12 C4 0.5(2)
N3 C4 C12 N11 179.49(19)
C5 C4 C12 N11 0.4(2)
N3 C4 C12 N13 -0.9(3)
C5 C4 C12 N13 -180.0(2)
